data_7152206
loop_
_publ_author_name
'Guo, Dong-Sheng'
'Zhang, Hong-Qing'
'Ding, Fei'
'Liu, Yu'

_publ_section_title
;
 Thermodynamic origins of selective binding affinity between
 p-sulfonatocalix[4,5]arenes with biguanidiniums.
;
_journal_issue 8
_journal_name_full 'Organic &amp; biomolecular chemistry'
_journal_page_first 1527
_journal_page_last 1536
_journal_paper_doi 10.1039/c2ob06313a
_journal_volume 10
_journal_year 2012
_chemical_formula_moiety 'C45 H81.50 N12.50 O32 S5'
_chemical_formula_sum 'C45 H81.5 N12.5 O32 S5'
_chemical_formula_weight 1470.03
_chemical_name_systematic
;
?
;
_space_group_IT_number 14
_symmetry_cell_setting monoclinic
_symmetry_space_group_name_Hall '-P 2ybc'
_symmetry_space_group_name_H-M 'P 1 21/c 1'
_atom_sites_solution_hydrogens geom
_atom_sites_solution_primary direct
_atom_sites_solution_secondary difmap
_audit_creation_method SHELXL-97
_cell_angle_alpha 90.00
_cell_angle_beta 107.014(6)
_cell_angle_gamma 90.00
_cell_formula_units_Z 4
_cell_length_a 14.2990(17)
_cell_length_b 20.408(2)
_cell_length_c 22.893(2)
_cell_measurement_reflns_used 18125
_cell_measurement_temperature 113(2)
_cell_measurement_theta_max 27.90
_cell_measurement_theta_min 1.50
_cell_volume 6388.1(11)
_computing_cell_refinement 'CrystalClear-SM Expert 2.0 r2'
_computing_data_collection 'CrystalClear-SM Expert 2.0 r2 (Rigaku, 2009)'
_computing_data_reduction 'CrystalClear-SM Expert 2.0 r2'
_computing_molecular_graphics 'CrystalStructure 4.0'
_computing_publication_material 'CrystalStructure 4.0 (Rigaku, 2009)'
_computing_structure_refinement 'SHELXL-97 (Sheldrick, 1997)'
_computing_structure_solution 'SHELXS-97 (Sheldrick, 1990)'
_diffrn_ambient_temperature 113(2)
_diffrn_detector_area_resol_mean 14.222
_diffrn_measured_fraction_theta_full 0.996
_diffrn_measured_fraction_theta_max 0.996
_diffrn_measurement_device_type 'Rigaku Saturn724 CCD'
_diffrn_measurement_method \w
_diffrn_radiation_monochromator multilayer
_diffrn_radiation_source 'rotating anode'
_diffrn_radiation_type MoK\a
_diffrn_radiation_wavelength 0.71075
_diffrn_reflns_av_R_equivalents 0.0463
_diffrn_reflns_av_sigmaI/netI 0.0475
_diffrn_reflns_limit_h_max 15
_diffrn_reflns_limit_h_min -18
_diffrn_reflns_limit_k_max 25
_diffrn_reflns_limit_k_min -26
_diffrn_reflns_limit_l_max 30
_diffrn_reflns_limit_l_min -26
_diffrn_reflns_number 50620
_diffrn_reflns_theta_full 27.91
_diffrn_reflns_theta_max 27.91
_diffrn_reflns_theta_min 1.79
_diffrn_standards_decay_% 0
_diffrn_standards_interval_count 0
_diffrn_standards_interval_time 0
_diffrn_standards_number 0
_exptl_absorpt_coefficient_mu 0.283
_exptl_absorpt_correction_T_max 0.9562
_exptl_absorpt_correction_T_min 0.9404
_exptl_absorpt_correction_type multi-scan
_exptl_absorpt_process_details CrystalClear
_exptl_crystal_colour colorless
_exptl_crystal_density_diffrn 1.528
_exptl_crystal_density_method 'not measured'
_exptl_crystal_description prism
_exptl_crystal_F_000 3100
_exptl_crystal_size_max 0.22
_exptl_crystal_size_mid 0.18
_exptl_crystal_size_min 0.16
_refine_diff_density_max 0.490
_refine_diff_density_min -0.763
_refine_diff_density_rms 0.075
_refine_ls_extinction_method none
_refine_ls_goodness_of_fit_ref 1.184
_refine_ls_hydrogen_treatment mixed
_refine_ls_matrix_type full
_refine_ls_number_parameters 1046
_refine_ls_number_reflns 15220
_refine_ls_number_restraints 21
_refine_ls_restrained_S_all 1.198
_refine_ls_R_factor_all 0.0755
_refine_ls_R_factor_gt 0.0655
_refine_ls_shift/su_max 0.000
_refine_ls_shift/su_mean 0.000
_refine_ls_structure_factor_coef Fsqd
_refine_ls_weighting_details 'calc w=1/[\s^2^(Fo^2^)+(0.0569P)^2^+6.8155P] where P=(Fo^2^+2Fc^2^)/3'
_refine_ls_weighting_scheme calc
_refine_ls_wR_factor_gt 0.1504
_refine_ls_wR_factor_ref 0.1559
_reflns_number_gt 13677
_reflns_number_total 15220
_reflns_threshold_expression >2sigma(I)
_cod_data_source_file c2ob06313a.txt
_cod_data_source_block SC5A+MFM
_cod_original_cell_volume 6388.2(12)
_cod_original_formula_sum 'C45 H81.50 N12.50 O32 S5'
_cod_database_code 7152206

loop_
_symmetry_equiv_pos_as_xyz
'x, y, z'
'-x, y+1/2, -z+1/2'
'-x, -y, -z'
'x, -y-1/2, z-1/2'

loop_
_atom_site_label
_atom_site_type_symbol
_atom_site_fract_x
_atom_site_fract_y
_atom_site_fract_z
_atom_site_U_iso_or_equiv
_atom_site_adp_type
_atom_site_occupancy
_atom_site_symmetry_multiplicity
_atom_site_calc_flag
_atom_site_refinement_flags
_atom_site_disorder_assembly
_atom_site_disorder_group
S1 S 0.22013(6) 0.57221(3) 0.48337(3) 0.02475(16) Uani 1 1 d D . .
S2 S 0.24942(6) 0.43442(3) 0.23674(3) 0.02484(16) Uani 1 1 d . . .
S3 S 0.29899(5) 0.07455(3) 0.23268(3) 0.02290(15) Uani 1 1 d . . .
S4 S 0.24966(5) -0.09520(3) 0.50157(3) 0.01627(14) Uani 1 1 d . . .
S5 S 0.39660(5) 0.23397(3) 0.58649(3) 0.02085(15) Uani 1 1 d . . .
O1 O -0.03553(15) 0.33963(10) 0.43184(9) 0.0225(4) Uani 1 1 d . . .
H1 H -0.051(3) 0.3263(17) 0.4635(16) 0.034 Uiso 1 1 d . . .
O2 O -0.09108(16) 0.29399(10) 0.27014(9) 0.0245(4) Uani 1 1 d . A .
H2 H -0.151(3) 0.3212(18) 0.2627(16) 0.037 Uiso 1 1 d . . .
O3 O -0.06516(15) 0.16136(10) 0.28054(9) 0.0223(4) Uani 1 1 d . A .
H3 H -0.075(3) 0.2009(19) 0.2743(16) 0.033 Uiso 1 1 d . . .
O4 O -0.02500(15) 0.12517(9) 0.42058(8) 0.0210(4) Uani 1 1 d . A .
H4 H -0.068(3) 0.1184(17) 0.3869(16) 0.031 Uiso 1 1 d . . .
O5 O -0.03258(13) 0.24491(9) 0.53123(8) 0.0181(4) Uani 1 1 d . A .
H5 H -0.063(3) 0.2051(17) 0.5252(15) 0.027 Uiso 1 1 d . . .
O6 O 0.2791(3) 0.57296(17) 0.44003(15) 0.0235(9) Uani 0.532(4) 1 d PD A 1
O7 O 0.2971(3) 0.56307(18) 0.54728(14) 0.0261(9) Uani 0.532(4) 1 d PD A 1
O8 O 0.1676(3) 0.62978(17) 0.48422(19) 0.0301(10) Uani 0.532(4) 1 d PD A 1
O6' O 0.1811(3) 0.61155(19) 0.42407(16) 0.0242(10) Uani 0.468(4) 1 d PD A 2
O7' O 0.3074(3) 0.5438(2) 0.49064(19) 0.0249(11) Uani 0.468(4) 1 d PD A 2
O8' O 0.1990(3) 0.60847(19) 0.53188(16) 0.0220(10) Uani 0.468(4) 1 d PD A 2
O9 O 0.25744(19) 0.49612(11) 0.26997(11) 0.0416(6) Uani 1 1 d . . .
O10 O 0.23148(18) 0.44567(13) 0.17218(9) 0.0431(6) Uani 1 1 d . . .
O11 O 0.33156(16) 0.39165(10) 0.26361(11) 0.0343(5) Uani 1 1 d . . .
O12 O 0.36711(15) 0.12979(10) 0.24895(9) 0.0288(5) Uani 1 1 d . . .
O13 O 0.27318(16) 0.06022(10) 0.16754(9) 0.0284(5) Uani 1 1 d . . .
O14 O 0.33294(16) 0.01711(10) 0.27028(9) 0.0299(5) Uani 1 1 d . . .
O15 O 0.32271(15) -0.09220(10) 0.46889(9) 0.0267(4) Uani 1 1 d . . .
O16 O 0.18786(15) -0.15312(9) 0.48501(9) 0.0235(4) Uani 1 1 d . . .
O17 O 0.29477(14) -0.08922(9) 0.56733(8) 0.0223(4) Uani 1 1 d . . .
O18 O 0.40726(16) 0.24562(12) 0.52597(10) 0.0331(5) Uani 1 1 d . . .
O19 O 0.43089(16) 0.16930(11) 0.60945(12) 0.0407(6) Uani 1 1 d . . .
O20 O 0.43941(15) 0.28623(10) 0.62873(9) 0.0258(4) Uani 1 1 d . . .
O21 O 0.63122(17) 0.13393(11) 0.63876(10) 0.0279(5) Uani 1 1 d . . .
H21A H 0.650(3) 0.119(2) 0.6114(18) 0.042 Uiso 1 1 d . . .
H21B H 0.577(3) 0.138(2) 0.6317(18) 0.042 Uiso 1 1 d . . .
O22 O 0.27169(18) 0.76815(11) 0.95679(10) 0.0271(5) Uani 1 1 d . . .
H22A H 0.248(3) 0.732(2) 0.9599(17) 0.041 Uiso 1 1 d . . .
H22B H 0.232(3) 0.796(2) 0.9577(17) 0.041 Uiso 1 1 d . . .
O23 O 0.21458(16) 0.91107(10) 0.66144(9) 0.0236(4) Uani 1 1 d . . .
H23A H 0.236(3) 0.9113(18) 0.6319(18) 0.035 Uiso 1 1 d . . .
H23B H 0.227(3) 0.9464(19) 0.6766(17) 0.035 Uiso 1 1 d . . .
O24 O 0.36781(19) 0.24104(12) 0.78162(11) 0.0346(5) Uani 1 1 d . . .
H24A H 0.354(3) 0.205(2) 0.773(2) 0.052 Uiso 1 1 d . . .
H24B H 0.364(3) 0.270(2) 0.751(2) 0.052 Uiso 1 1 d . . .
O25 O 0.47130(18) 0.61053(13) 0.74110(12) 0.0373(6) Uani 1 1 d . . .
H25A H 0.493(4) 0.586(2) 0.770(2) 0.056 Uiso 1 1 d . . .
H25B H 0.418(3) 0.595(2) 0.718(2) 0.056 Uiso 1 1 d . . .
O26 O 0.24856(18) 0.64238(12) 0.74596(11) 0.0350(5) Uani 1 1 d . . .
H26A H 0.255(3) 0.620(2) 0.720(2) 0.053 Uiso 1 1 d . . .
H26B H 0.282(3) 0.630(2) 0.779(2) 0.053 Uiso 1 1 d . . .
O27 O 0.3484(2) 0.02519(13) 0.39501(12) 0.0376(6) Uani 1 1 d . . .
H27A H 0.383(4) 0.014(3) 0.413(2) 0.056 Uiso 1 1 d . . .
H27B H 0.354(3) 0.020(2) 0.353(2) 0.056 Uiso 1 1 d . . .
O28 O 0.5384(2) 0.31569(12) 0.48178(15) 0.0459(7) Uani 1 1 d . . .
H28A H 0.504(4) 0.296(2) 0.500(2) 0.069 Uiso 1 1 d . . .
H28B H 0.586(4) 0.302(3) 0.494(2) 0.069 Uiso 1 1 d . . .
O29 O 0.2858(2) 0.57282(13) 0.65535(12) 0.0507(8) Uani 1 1 d . . .
H29A H 0.266(4) 0.586(2) 0.615(2) 0.076 Uiso 1 1 d . . .
H29B H 0.274(4) 0.532(3) 0.660(2) 0.076 Uiso 1 1 d . . .
O30 O 0.4638(3) 0.47988(17) 0.04974(15) 0.0740(10) Uani 1 1 d . . .
H30A H 0.5219 0.4926 0.0677 0.111 Uiso 1 1 d R . .
H30B H 0.4676 0.4409 0.0373 0.111 Uiso 1 1 d R . .
O31 O 0.4258(3) 0.4718(2) 0.16174(16) 0.0845(12) Uani 1 1 d . . .
H31B H 0.4731 0.4935 0.1854 0.127 Uiso 1 1 d R . .
H31A H 0.4214 0.4786 0.1246 0.127 Uiso 1 1 d R . .
N1 N 0.4851(2) 0.35530(13) 0.96742(11) 0.0268(5) Uani 1 1 d . . .
H1A H 0.536(3) 0.3800(19) 0.9847(17) 0.040 Uiso 1 1 d . . .
H1B H 0.456(3) 0.3378(19) 0.9903(17) 0.040 Uiso 1 1 d . . .
N2 N 0.5023(2) 0.36547(13) 0.87103(12) 0.0279(6) Uani 1 1 d . . .
H2A H 0.562(3) 0.3859(19) 0.8879(17) 0.042 Uiso 1 1 d . . .
H2B H 0.470(3) 0.3656(18) 0.8309(18) 0.042 Uiso 1 1 d . . .
N3 N 0.37064(17) 0.30938(12) 0.88403(11) 0.0219(5) Uani 1 1 d . . .
H3A H 0.368(3) 0.2902(17) 0.8498(16) 0.033 Uiso 1 1 d . . .
N4 N 0.26463(19) 0.36447(12) 0.92625(11) 0.0225(5) Uani 1 1 d . . .
H4A H 0.288(3) 0.4051(18) 0.9176(16) 0.034 Uiso 1 1 d . . .
H4B H 0.224(3) 0.3651(18) 0.9452(16) 0.034 Uiso 1 1 d . . .
N5 N 0.23744(17) 0.25514(11) 0.89821(10) 0.0212(5) Uani 1 1 d . . .
N6 N 0.69442(19) 0.26998(12) 0.65791(11) 0.0236(5) Uani 1 1 d . . .
H6A H 0.701(3) 0.2739(17) 0.6194(17) 0.035 Uiso 1 1 d . . .
H6B H 0.680(3) 0.2314(18) 0.6719(17) 0.035 Uiso 1 1 d . . .
N7 N 0.7334(2) 0.37812(14) 0.67743(12) 0.0337(7) Uani 1 1 d . . .
H7A H 0.745(3) 0.386(2) 0.645(2) 0.051 Uiso 1 1 d . . .
H7B H 0.731(3) 0.414(2) 0.6997(19) 0.051 Uiso 1 1 d . . .
N8 N 0.70227(18) 0.31656(12) 0.75272(10) 0.0221(5) Uani 1 1 d . . .
H8A H 0.726(3) 0.3491(18) 0.7767(16) 0.033 Uiso 1 1 d . . .
N9 N 0.57238(18) 0.24325(13) 0.73894(11) 0.0232(5) Uani 1 1 d . . .
H9A H 0.538(3) 0.2614(17) 0.7059(17) 0.035 Uiso 1 1 d . . .
H9B H 0.554(3) 0.2048(19) 0.7501(16) 0.035 Uiso 1 1 d . . .
N10 N 0.68530(17) 0.25583(11) 0.83385(10) 0.0199(5) Uani 1 1 d . . .
C1 C 0.0215(2) 0.39458(12) 0.44596(11) 0.0183(5) Uani 1 1 d . . .
C2 C 0.07621(19) 0.40830(12) 0.50619(11) 0.0172(5) Uani 1 1 d . A .
C3 C 0.1361(2) 0.46319(13) 0.51716(12) 0.0200(5) Uani 1 1 d . . .
H3C H 0.1749 0.4727 0.5576 0.024 Uiso 1 1 calc R A .
C4 C 0.1398(2) 0.50432(13) 0.46948(12) 0.0247(6) Uani 1 1 d . A .
C5 C 0.0818(3) 0.49132(14) 0.41060(12) 0.0286(7) Uani 1 1 d . . .
H5C H 0.0821 0.5209 0.3786 0.034 Uiso 1 1 calc R A .
C6 C 0.0233(2) 0.43594(13) 0.39759(12) 0.0227(6) Uani 1 1 d . A .
C7 C -0.0399(2) 0.42062(14) 0.33319(12) 0.0263(6) Uani 1 1 d . . .
H7C H -0.0935 0.3910 0.3356 0.032 Uiso 1 1 calc R A .
H7D H -0.0700 0.4618 0.3136 0.032 Uiso 1 1 calc R . .
C8 C -0.0141(2) 0.32943(13) 0.26269(11) 0.0205(5) Uani 1 1 d . . .
C9 C 0.0151(2) 0.38891(13) 0.29299(11) 0.0226(6) Uani 1 1 d . A .
C10 C 0.0962(2) 0.42024(13) 0.28394(11) 0.0234(6) Uani 1 1 d . . .
H10 H 0.1176 0.4605 0.3042 0.028 Uiso 1 1 calc R A .
C11 C 0.1461(2) 0.39402(13) 0.24617(11) 0.0204(5) Uani 1 1 d . A .
C12 C 0.1162(2) 0.33504(13) 0.21622(11) 0.0195(5) Uani 1 1 d . . .
H12 H 0.1506 0.3174 0.1901 0.023 Uiso 1 1 calc R A .
C13 C 0.0362(2) 0.30185(13) 0.22451(11) 0.0192(5) Uani 1 1 d . A .
C14 C 0.0044(2) 0.23709(12) 0.19262(11) 0.0186(5) Uani 1 1 d . . .
H14A H 0.0162 0.2382 0.1521 0.022 Uiso 1 1 calc R A .
H14B H -0.0668 0.2317 0.1858 0.022 Uiso 1 1 calc R . .
C15 C 0.01709(19) 0.14138(13) 0.26692(11) 0.0177(5) Uani 1 1 d . . .
C16 C 0.0570(2) 0.17807(12) 0.22784(11) 0.0175(5) Uani 1 1 d . A .
C17 C 0.1443(2) 0.15723(13) 0.21962(11) 0.0195(5) Uani 1 1 d . . .
H17 H 0.1738 0.1824 0.1949 0.023 Uiso 1 1 calc R A .
C18 C 0.1896(2) 0.10016(13) 0.24698(12) 0.0202(5) Uani 1 1 d . A .
C19 C 0.1459(2) 0.06210(13) 0.28159(11) 0.0187(5) Uani 1 1 d . . .
H19 H 0.1755 0.0220 0.2985 0.022 Uiso 1 1 calc R A .
C20 C 0.0589(2) 0.08188(12) 0.29186(11) 0.0177(5) Uani 1 1 d . A .
C21 C 0.0085(2) 0.03739(13) 0.32656(11) 0.0182(5) Uani 1 1 d . . .
H21C H -0.0587 0.0539 0.3207 0.022 Uiso 1 1 calc R A .
H21D H 0.0030 -0.0069 0.3083 0.022 Uiso 1 1 calc R . .
C22 C 0.03932(18) 0.07426(12) 0.43736(11) 0.0153(5) Uani 1 1 d . . .
C23 C 0.05874(19) 0.03139(12) 0.39449(11) 0.0156(5) Uani 1 1 d . A .
C24 C 0.12479(19) -0.01952(12) 0.41575(11) 0.0171(5) Uani 1 1 d . . .
H24 H 0.1382 -0.0494 0.3874 0.020 Uiso 1 1 calc R A .
C25 C 0.17154(19) -0.02725(12) 0.47794(11) 0.0160(5) Uani 1 1 d . A .
C26 C 0.15258(18) 0.01623(12) 0.51976(11) 0.0157(5) Uani 1 1 d . . .
H26 H 0.1853 0.0113 0.5621 0.019 Uiso 1 1 calc R A .
C27 C 0.08567(18) 0.06722(12) 0.49990(11) 0.0139(5) Uani 1 1 d . A .
C28 C 0.06077(19) 0.11319(12) 0.54507(11) 0.0151(5) Uani 1 1 d . . .
H28C H 0.0769 0.0914 0.5855 0.018 Uiso 1 1 calc R A .
H28D H -0.0105 0.1215 0.5317 0.018 Uiso 1 1 calc R . .
C29 C 0.06706(18) 0.23889(12) 0.54703(10) 0.0143(5) Uani 1 1 d . . .
C30 C 0.11409(19) 0.17821(12) 0.55195(10) 0.0150(5) Uani 1 1 d . A .
C31 C 0.21612(19) 0.17776(13) 0.56621(11) 0.0170(5) Uani 1 1 d . . .
H31 H 0.2496 0.1371 0.5693 0.020 Uiso 1 1 calc R A .
C32 C 0.26944(19) 0.23574(13) 0.57588(11) 0.0174(5) Uani 1 1 d . A .
C33 C 0.22133(19) 0.29573(12) 0.57306(11) 0.0166(5) Uani 1 1 d . . .
H33 H 0.2581 0.3352 0.5807 0.020 Uiso 1 1 calc R A .
C34 C 0.12018(19) 0.29802(12) 0.55919(11) 0.0158(5) Uani 1 1 d . A .
C35 C 0.07034(19) 0.36412(12) 0.55812(11) 0.0165(5) Uani 1 1 d . . .
H35A H 0.0006 0.3567 0.5550 0.020 Uiso 1 1 calc R A .
H35B H 0.1007 0.3869 0.5973 0.020 Uiso 1 1 calc R . .
C36 C 0.4543(2) 0.34537(14) 0.90865(13) 0.0226(6) Uani 1 1 d . . .
C37 C 0.2895(2) 0.30937(13) 0.90452(11) 0.0196(5) Uani 1 1 d . . .
C38 C 0.1385(2) 0.25582(16) 0.90497(13) 0.0270(6) Uani 1 1 d . . .
H38A H 0.1423 0.2495 0.9480 0.041 Uiso 1 1 calc R . .
H38B H 0.0998 0.2204 0.8805 0.041 Uiso 1 1 calc R . .
H38C H 0.1073 0.2980 0.8909 0.041 Uiso 1 1 calc R . .
C39 C 0.2784(2) 0.19004(14) 0.89270(14) 0.0306(7) Uani 1 1 d . . .
H39A H 0.2477 0.1726 0.8517 0.046 Uiso 1 1 calc R . .
H39B H 0.2655 0.1604 0.9232 0.046 Uiso 1 1 calc R . .
H39C H 0.3491 0.1938 0.8996 0.046 Uiso 1 1 calc R . .
C40 C 0.7087(2) 0.32085(14) 0.69411(11) 0.0207(5) Uani 1 1 d . . .
C41 C 0.65199(19) 0.26982(13) 0.77490(11) 0.0180(5) Uani 1 1 d . . .
C42 C 0.7878(2) 0.26241(14) 0.87014(12) 0.0230(6) Uani 1 1 d . . .
H42A H 0.8260 0.2798 0.8444 0.034 Uiso 1 1 calc R . .
H42B H 0.8135 0.2194 0.8861 0.034 Uiso 1 1 calc R . .
H42C H 0.7925 0.2925 0.9043 0.034 Uiso 1 1 calc R . .
C43 C 0.6238(2) 0.22237(16) 0.86545(13) 0.0305(7) Uani 1 1 d . . .
H43A H 0.5548 0.2285 0.8426 0.046 Uiso 1 1 calc R . .
H43B H 0.6360 0.2407 0.9066 0.046 Uiso 1 1 calc R . .
H43C H 0.6393 0.1755 0.8684 0.046 Uiso 1 1 calc R . .
O32 O 0.5574(3) 0.0784(2) 0.2507(2) 0.0338(10) Uani 0.50 1 d P . .
N11 N 0.3727(4) 0.4858(2) 0.3965(2) 0.0261(11) Uani 0.50 1 d P B -1
H11A H 0.3398 0.4862 0.3575 0.031 Uiso 0.50 1 calc PR B -1
H11B H 0.3519 0.5090 0.4227 0.031 Uiso 0.50 1 calc PR B -1
N12 N 0.4872(4) 0.4158(3) 0.3795(2) 0.0293(12) Uani 0.50 1 d P B -1
H12A H 0.4564 0.4148 0.3401 0.035 Uiso 0.50 1 calc PR B -1
H12B H 0.5412 0.3929 0.3941 0.035 Uiso 0.50 1 calc PR B -1
N13 N 0.5003(4) 0.4467(2) 0.4768(2) 0.0202(10) Uani 0.50 1 d P B -1
H13A H 0.5269 0.4091 0.4918 0.024 Uiso 0.50 1 calc PR B -1
N14 N 0.5256(4) 0.5574(2) 0.4974(3) 0.0243(11) Uani 0.50 1 d P B -1
H14C H 0.5336 0.5912 0.5223 0.029 Uiso 0.50 1 calc PR B -1
H14D H 0.5293 0.5627 0.4600 0.029 Uiso 0.50 1 calc PR B -1
N15 N 0.5015(4) 0.4875(2) 0.5712(2) 0.0221(10) Uani 0.50 1 d P B -1
C44 C 0.4531(4) 0.4507(3) 0.4158(3) 0.0204(11) Uani 0.50 1 d P B -1
C45 C 0.5081(5) 0.4992(3) 0.5161(2) 0.0211(12) Uani 0.50 1 d P B -1
C46 C 0.5253(6) 0.5389(4) 0.6172(3) 0.0379(16) Uani 0.50 1 d P B -1
H46A H 0.5819 0.5637 0.6134 0.057 Uiso 0.50 1 calc PR B -1
H46B H 0.5408 0.5192 0.6580 0.057 Uiso 0.50 1 calc PR B -1
H46C H 0.4692 0.5684 0.6112 0.057 Uiso 0.50 1 calc PR B -1
C47 C 0.4612(5) 0.4267(3) 0.5886(3) 0.0278(13) Uani 0.50 1 d P B -1
H47A H 0.4352 0.3993 0.5524 0.042 Uiso 0.50 1 calc PR B -1
H47B H 0.4086 0.4375 0.6065 0.042 Uiso 0.50 1 calc PR B -1
H47C H 0.5130 0.4029 0.6187 0.042 Uiso 0.50 1 calc PR B -1
O33 O 0.4400(4) 0.4224(2) 0.6193(2) 0.0370(11) Uani 0.50 1 d P C -2

loop_
_atom_site_aniso_label
_atom_site_aniso_U_11
_atom_site_aniso_U_22
_atom_site_aniso_U_33
_atom_site_aniso_U_23
_atom_site_aniso_U_13
_atom_site_aniso_U_12
S1 0.0400(4) 0.0147(3) 0.0262(3) -0.0004(2) 0.0200(3) -0.0028(3)
S2 0.0290(4) 0.0204(3) 0.0200(3) 0.0035(2) -0.0008(3) -0.0072(3)
S3 0.0254(4) 0.0233(3) 0.0220(3) 0.0031(3) 0.0101(3) 0.0041(3)
S4 0.0159(3) 0.0144(3) 0.0191(3) 0.0022(2) 0.0062(2) 0.0025(2)
S5 0.0143(3) 0.0213(3) 0.0251(3) -0.0014(2) 0.0028(2) -0.0019(2)
O1 0.0222(10) 0.0243(10) 0.0189(9) -0.0015(7) 0.0027(8) -0.0061(8)
O2 0.0284(11) 0.0217(10) 0.0274(10) 0.0019(8) 0.0144(9) 0.0002(8)
O3 0.0221(10) 0.0199(10) 0.0275(10) 0.0045(8) 0.0113(8) 0.0030(8)
O4 0.0220(10) 0.0178(9) 0.0192(9) 0.0001(7) 0.0000(8) 0.0056(8)
O5 0.0144(9) 0.0141(9) 0.0247(9) -0.0001(7) 0.0039(7) -0.0004(7)
O6 0.027(2) 0.0229(19) 0.0235(18) 0.0012(14) 0.0116(16) -0.0056(15)
O7 0.027(2) 0.030(2) 0.0187(17) 0.0002(14) 0.0019(15) -0.0111(16)
O8 0.028(2) 0.0133(18) 0.054(3) -0.0028(17) 0.019(2) 0.0007(15)
O6' 0.029(2) 0.022(2) 0.021(2) 0.0047(16) 0.0066(17) -0.0075(17)
O7' 0.012(2) 0.024(2) 0.041(3) -0.0036(18) 0.0103(18) 0.0011(16)
O8' 0.032(2) 0.017(2) 0.019(2) -0.0057(16) 0.0112(18) -0.0079(17)
O9 0.0511(16) 0.0203(11) 0.0490(14) -0.0035(10) 0.0075(12) -0.0128(10)
O10 0.0405(14) 0.0642(17) 0.0196(10) 0.0098(10) 0.0012(9) -0.0272(12)
O11 0.0267(12) 0.0238(11) 0.0464(13) 0.0058(9) 0.0011(10) -0.0047(9)
O12 0.0255(11) 0.0305(11) 0.0323(11) 0.0010(9) 0.0118(9) -0.0001(9)
O13 0.0372(12) 0.0309(11) 0.0202(9) 0.0010(8) 0.0132(9) 0.0077(9)
O14 0.0326(12) 0.0290(11) 0.0298(11) 0.0078(9) 0.0120(9) 0.0089(9)
O15 0.0245(11) 0.0289(11) 0.0322(11) 0.0094(8) 0.0170(9) 0.0083(9)
O16 0.0217(10) 0.0140(9) 0.0334(10) -0.0002(8) 0.0058(8) 0.0017(8)
O17 0.0222(10) 0.0246(10) 0.0173(9) 0.0027(7) 0.0013(7) 0.0060(8)
O18 0.0210(11) 0.0543(15) 0.0258(10) -0.0071(10) 0.0095(9) -0.0063(10)
O19 0.0178(11) 0.0243(12) 0.0744(17) 0.0065(11) 0.0046(11) 0.0017(9)
O20 0.0187(10) 0.0282(11) 0.0245(9) -0.0029(8) -0.0030(8) -0.0033(8)
O21 0.0239(11) 0.0336(12) 0.0261(10) -0.0044(9) 0.0071(9) 0.0016(10)
O22 0.0380(13) 0.0146(10) 0.0358(11) 0.0018(8) 0.0220(10) 0.0014(9)
O23 0.0289(11) 0.0220(10) 0.0199(9) -0.0013(8) 0.0071(8) 0.0008(9)
O24 0.0466(15) 0.0271(12) 0.0323(12) -0.0084(10) 0.0148(11) -0.0100(11)
O25 0.0266(12) 0.0408(14) 0.0420(13) -0.0105(11) 0.0062(11) 0.0042(10)
O26 0.0311(13) 0.0384(14) 0.0308(12) -0.0034(10) 0.0016(10) 0.0043(10)
O27 0.0482(17) 0.0284(13) 0.0408(15) 0.0007(10) 0.0203(12) 0.0024(11)
O28 0.0581(19) 0.0247(13) 0.0699(19) 0.0081(12) 0.0420(16) 0.0040(12)
O29 0.085(2) 0.0256(13) 0.0333(13) -0.0007(10) 0.0044(13) -0.0046(13)
O30 0.066(2) 0.070(2) 0.073(2) -0.0186(17) -0.0006(17) 0.0095(18)
O31 0.067(2) 0.123(3) 0.064(2) 0.011(2) 0.0197(18) 0.028(2)
N1 0.0224(13) 0.0333(14) 0.0239(12) -0.0050(10) 0.0055(10) -0.0103(11)
N2 0.0233(13) 0.0347(15) 0.0272(12) -0.0073(11) 0.0094(11) -0.0112(11)
N3 0.0195(12) 0.0238(12) 0.0231(11) -0.0079(9) 0.0072(9) -0.0050(9)
N4 0.0216(12) 0.0228(12) 0.0242(12) -0.0011(9) 0.0084(10) 0.0003(10)
N5 0.0197(12) 0.0234(12) 0.0204(10) -0.0019(9) 0.0058(9) -0.0048(9)
N6 0.0304(14) 0.0234(13) 0.0192(11) -0.0011(9) 0.0105(10) -0.0010(10)
N7 0.0545(19) 0.0302(14) 0.0167(11) 0.0001(10) 0.0107(12) -0.0188(13)
N8 0.0282(13) 0.0244(12) 0.0133(10) -0.0003(9) 0.0057(9) -0.0070(10)
N9 0.0220(12) 0.0276(13) 0.0175(11) 0.0062(9) 0.0019(9) -0.0031(10)
N10 0.0204(12) 0.0233(12) 0.0159(10) 0.0027(8) 0.0051(9) 0.0010(9)
C1 0.0217(13) 0.0141(12) 0.0190(12) -0.0014(9) 0.0057(10) 0.0031(10)
C2 0.0196(13) 0.0140(12) 0.0189(12) 0.0009(9) 0.0071(10) 0.0031(10)
C3 0.0273(14) 0.0156(12) 0.0191(12) -0.0029(9) 0.0101(11) -0.0029(10)
C4 0.0436(18) 0.0129(13) 0.0227(13) -0.0024(10) 0.0177(12) -0.0018(12)
C5 0.055(2) 0.0157(13) 0.0197(13) 0.0003(10) 0.0180(13) 0.0019(13)
C6 0.0344(16) 0.0178(13) 0.0158(11) -0.0013(9) 0.0072(11) 0.0066(11)
C7 0.0382(17) 0.0242(14) 0.0139(12) 0.0008(10) 0.0034(11) 0.0112(12)
C8 0.0275(15) 0.0185(13) 0.0157(11) 0.0040(9) 0.0067(10) 0.0016(11)
C9 0.0338(16) 0.0184(13) 0.0135(11) 0.0029(9) 0.0037(11) 0.0050(11)
C10 0.0351(16) 0.0152(13) 0.0153(11) 0.0014(9) 0.0001(11) 0.0014(11)
C11 0.0258(14) 0.0170(13) 0.0157(11) 0.0039(9) 0.0016(10) -0.0007(10)
C12 0.0238(14) 0.0191(13) 0.0142(11) 0.0029(9) 0.0034(10) 0.0005(10)
C13 0.0257(14) 0.0160(12) 0.0144(11) 0.0014(9) 0.0035(10) 0.0009(10)
C14 0.0232(14) 0.0161(12) 0.0167(11) 0.0013(9) 0.0061(10) -0.0017(10)
C15 0.0191(13) 0.0193(13) 0.0132(11) -0.0027(9) 0.0024(9) -0.0015(10)
C16 0.0232(13) 0.0154(12) 0.0141(11) -0.0013(9) 0.0059(10) -0.0010(10)
C17 0.0268(14) 0.0182(13) 0.0140(11) -0.0013(9) 0.0069(10) -0.0028(11)
C18 0.0224(14) 0.0218(13) 0.0174(12) -0.0022(10) 0.0077(10) 0.0003(11)
C19 0.0227(14) 0.0188(13) 0.0134(11) 0.0003(9) 0.0036(10) -0.0002(10)
C20 0.0229(13) 0.0168(12) 0.0123(10) -0.0001(9) 0.0032(10) -0.0038(10)
C21 0.0224(13) 0.0168(12) 0.0140(11) 0.0015(9) 0.0034(10) -0.0023(10)
C22 0.0150(12) 0.0107(11) 0.0194(11) 0.0035(9) 0.0036(10) -0.0002(9)
C23 0.0164(12) 0.0151(12) 0.0148(11) 0.0022(9) 0.0038(9) -0.0035(9)
C24 0.0191(13) 0.0145(12) 0.0191(12) -0.0008(9) 0.0078(10) -0.0021(10)
C25 0.0153(12) 0.0143(12) 0.0186(11) 0.0026(9) 0.0052(10) -0.0010(9)
C26 0.0147(12) 0.0152(12) 0.0167(11) 0.0012(9) 0.0040(9) -0.0022(9)
C27 0.0138(12) 0.0127(11) 0.0154(11) 0.0009(9) 0.0045(9) -0.0034(9)
C28 0.0168(12) 0.0126(12) 0.0164(11) 0.0003(9) 0.0057(9) -0.0014(9)
C29 0.0129(11) 0.0177(12) 0.0120(10) -0.0006(9) 0.0032(9) -0.0001(9)
C30 0.0176(12) 0.0166(12) 0.0115(10) -0.0008(9) 0.0052(9) -0.0009(10)
C31 0.0172(12) 0.0167(12) 0.0162(11) -0.0002(9) 0.0037(9) 0.0001(10)
C32 0.0157(12) 0.0198(13) 0.0159(11) 0.0003(9) 0.0033(9) -0.0002(10)
C33 0.0193(13) 0.0143(12) 0.0162(11) -0.0005(9) 0.0052(10) -0.0027(10)
C34 0.0203(13) 0.0153(12) 0.0129(10) 0.0008(9) 0.0066(9) -0.0010(10)
C35 0.0201(13) 0.0128(12) 0.0180(11) -0.0002(9) 0.0075(10) -0.0019(10)
C36 0.0186(13) 0.0219(14) 0.0268(13) -0.0064(10) 0.0058(11) -0.0009(11)
C37 0.0181(13) 0.0231(13) 0.0159(11) 0.0006(9) 0.0021(10) -0.0010(10)
C38 0.0230(15) 0.0354(16) 0.0232(13) -0.0032(12) 0.0076(11) -0.0081(12)
C39 0.0347(17) 0.0218(15) 0.0353(16) -0.0070(12) 0.0104(13) -0.0040(13)
C40 0.0196(13) 0.0256(14) 0.0166(11) 0.0020(10) 0.0047(10) -0.0020(11)
C41 0.0176(13) 0.0204(13) 0.0171(11) 0.0017(9) 0.0069(10) 0.0007(10)
C42 0.0237(14) 0.0253(14) 0.0170(12) 0.0006(10) 0.0013(10) 0.0020(11)
C43 0.0344(17) 0.0360(17) 0.0228(13) 0.0082(12) 0.0109(12) -0.0037(14)
O32 0.020(2) 0.034(2) 0.054(3) -0.004(2) 0.020(2) -0.0062(18)
N11 0.019(2) 0.027(3) 0.026(2) -0.0063(19) -0.0019(19) 0.008(2)
N12 0.033(3) 0.032(3) 0.021(2) 0.001(2) 0.005(2) 0.014(2)
N13 0.020(3) 0.020(3) 0.019(2) -0.001(2) 0.004(2) 0.0049(19)
N14 0.025(3) 0.022(3) 0.025(3) -0.004(2) 0.006(2) -0.003(2)
N15 0.025(2) 0.024(2) 0.017(2) -0.0030(17) 0.0049(18) -0.0028(19)
C44 0.022(3) 0.018(3) 0.019(3) -0.002(2) 0.003(2) 0.004(2)
C45 0.011(3) 0.028(3) 0.021(3) -0.003(3) 0.000(3) -0.002(2)
C46 0.053(5) 0.039(4) 0.020(3) -0.010(3) 0.007(3) -0.010(4)
C47 0.029(3) 0.025(3) 0.029(3) 0.002(2) 0.008(3) -0.002(2)
O33 0.039(3) 0.036(3) 0.044(3) 0.000(2) 0.024(3) -0.003(2)

loop_
_atom_type_symbol
_atom_type_description
_atom_type_scat_dispersion_real
_atom_type_scat_dispersion_imag
_atom_type_scat_source
C C 0.0033 0.0016 'International Tables Vol C Tables 4.2.6.8 and 6.1.1.4'
H H 0.0000 0.0000 'International Tables Vol C Tables 4.2.6.8 and 6.1.1.4'
N N 0.0061 0.0033 'International Tables Vol C Tables 4.2.6.8 and 6.1.1.4'
O O 0.0106 0.0060 'International Tables Vol C Tables 4.2.6.8 and 6.1.1.4'
S S 0.1246 0.1234 'International Tables Vol C Tables 4.2.6.8 and 6.1.1.4'

loop_
_geom_angle_atom_site_label_1
_geom_angle_atom_site_label_2
_geom_angle_atom_site_label_3
_geom_angle
O7' S1 O8 147.8(3)
O7' S1 O8' 121.7(2)
O8 S1 O8' 47.3(2)
O7' S1 O6 52.8(2)
O8 S1 O6 114.5(2)
O8' S1 O6 143.4(2)
O7' S1 O6' 114.8(2)
O8 S1 O6' 61.0(2)
O8' S1 O6' 108.0(2)
O6 S1 O6' 62.1(2)
O7' S1 O7 57.2(2)
O8 S1 O7 108.7(2)
O8' S1 O7 65.7(2)
O6 S1 O7 104.2(2)
O6' S1 O7 149.8(2)
O7' S1 C4 102.4(2)
O8 S1 C4 109.7(2)
O8' S1 C4 105.66(19)
O6 S1 C4 110.82(17)
O6' S1 C4 101.66(19)
O7 S1 C4 108.48(17)
O10 S2 O11 114.21(16)
O10 S2 O9 111.13(15)
O11 S2 O9 111.63(14)
O10 S2 C11 107.24(13)
O11 S2 C11 105.74(13)
O9 S2 C11 106.33(14)
O14 S3 O13 112.68(13)
O14 S3 O12 112.87(13)
O13 S3 O12 111.41(13)
O14 S3 C18 106.82(13)
O13 S3 C18 106.02(13)
O12 S3 C18 106.48(13)
O15 S4 O16 111.87(12)
O15 S4 O17 111.11(12)
O16 S4 O17 112.79(12)
O15 S4 C25 107.17(12)
O16 S4 C25 106.05(12)
O17 S4 C25 107.45(12)
O20 S5 O19 113.29(13)
O20 S5 O18 111.90(13)
O19 S5 O18 111.99(15)
O20 S5 C32 107.11(12)
O19 S5 C32 107.10(13)
O18 S5 C32 104.85(12)
C1 O1 H1 110(2)
C8 O2 H2 112(2)
C15 O3 H3 112(3)
C22 O4 H4 113(2)
C29 O5 H5 112(2)
H21A O21 H21B 115(4)
H22A O22 H22B 108(4)
H23A O23 H23B 105(4)
H24A O24 H24B 118(4)
H25A O25 H25B 110(4)
H26A O26 H26B 111(4)
H27A O27 H27B 112(6)
H28A O28 H28B 104(5)
H29A O29 H29B 113(4)
H30A O30 H30B 107.3
H31B O31 H31A 111.5
C36 N1 H1A 123(2)
C36 N1 H1B 120(3)
H1A N1 H1B 117(4)
C36 N2 H2A 117(2)
C36 N2 H2B 117(3)
H2A N2 H2B 124(3)
C37 N3 C36 125.5(2)
C37 N3 H3A 119(2)
C36 N3 H3A 115(2)
C37 N4 H4A 122(2)
C37 N4 H4B 121(3)
H4A N4 H4B 117(3)
C37 N5 C38 120.8(2)
C37 N5 C39 122.8(2)
C38 N5 C39 115.9(2)
C40 N6 H6A 120(2)
C40 N6 H6B 119(2)
H6A N6 H6B 121(3)
C40 N7 H7A 125(3)
C40 N7 H7B 120(3)
H7A N7 H7B 114(4)
C40 N8 C41 126.5(2)
C40 N8 H8A 116(2)
C41 N8 H8A 117(2)
C41 N9 H9A 123(2)
C41 N9 H9B 118(2)
H9A N9 H9B 119(3)
C41 N10 C43 121.1(2)
C41 N10 C42 124.1(2)
C43 N10 C42 114.2(2)
O1 C1 C6 117.1(2)
O1 C1 C2 121.3(2)
C6 C1 C2 121.7(2)
C3 C2 C1 118.5(2)
C3 C2 C35 120.8(2)
C1 C2 C35 120.7(2)
C2 C3 C4 120.6(2)
C2 C3 H3C 119.7
C4 C3 H3C 119.7
C5 C4 C3 119.9(3)
C5 C4 S1 119.8(2)
C3 C4 S1 120.3(2)
C6 C5 C4 121.1(3)
C6 C5 H5C 119.4
C4 C5 H5C 119.4
C5 C6 C1 118.1(2)
C5 C6 C7 121.8(3)
C1 C6 C7 120.1(3)
C9 C7 C6 114.2(2)
C9 C7 H7C 108.7
C6 C7 H7C 108.7
C9 C7 H7D 108.7
C6 C7 H7D 108.7
H7C C7 H7D 107.6
O2 C8 C9 122.0(2)
O2 C8 C13 116.3(2)
C9 C8 C13 121.6(3)
C10 C9 C8 117.7(3)
C10 C9 C7 119.7(3)
C8 C9 C7 122.5(3)
C11 C10 C9 121.4(3)
C11 C10 H10 119.3
C9 C10 H10 119.3
C10 C11 C12 120.3(3)
C10 C11 S2 120.1(2)
C12 C11 S2 119.5(2)
C11 C12 C13 120.1(3)
C11 C12 H12 120.0
C13 C12 H12 120.0
C12 C13 C8 118.8(2)
C12 C13 C14 120.2(2)
C8 C13 C14 121.0(2)
C13 C14 C16 113.8(2)
C13 C14 H14A 108.8
C16 C14 H14A 108.8
C13 C14 H14B 108.8
C16 C14 H14B 108.8
H14A C14 H14B 107.7
O3 C15 C20 117.4(2)
O3 C15 C16 121.5(2)
C20 C15 C16 121.1(2)
C17 C16 C15 118.2(2)
C17 C16 C14 119.8(2)
C15 C16 C14 121.9(2)
C16 C17 C18 121.1(2)
C16 C17 H17 119.4
C18 C17 H17 119.4
C19 C18 C17 120.0(3)
C19 C18 S3 120.8(2)
C17 C18 S3 119.0(2)
C18 C19 C20 120.7(2)
C18 C19 H19 119.7
C20 C19 H19 119.7
C19 C20 C15 118.7(2)
C19 C20 C21 119.9(2)
C15 C20 C21 121.3(2)
C23 C21 C20 115.5(2)
C23 C21 H21C 108.4
C20 C21 H21C 108.4
C23 C21 H21D 108.4
C20 C21 H21D 108.4
H21C C21 H21D 107.5
O4 C22 C27 116.4(2)
O4 C22 C23 122.2(2)
C27 C22 C23 121.4(2)
C24 C23 C22 118.3(2)
C24 C23 C21 119.2(2)
C22 C23 C21 122.5(2)
C23 C24 C25 121.0(2)
C23 C24 H24 119.5
C25 C24 H24 119.5
C26 C25 C24 120.0(2)
C26 C25 S4 121.65(19)
C24 C25 S4 118.27(19)
C25 C26 C27 120.3(2)
C25 C26 H26 119.8
C27 C26 H26 119.8
C26 C27 C22 119.0(2)
C26 C27 C28 121.0(2)
C22 C27 C28 120.0(2)
C27 C28 C30 113.7(2)
C27 C28 H28C 108.8
C30 C28 H28C 108.8
C27 C28 H28D 108.8
C30 C28 H28D 108.8
H28C C28 H28D 107.7
O5 C29 C30 122.7(2)
O5 C29 C34 115.7(2)
C30 C29 C34 121.6(2)
C29 C30 C31 118.0(2)
C29 C30 C28 123.5(2)
C31 C30 C28 118.5(2)
C32 C31 C30 121.2(2)
C32 C31 H31 119.4
C30 C31 H31 119.4
C31 C32 C33 120.0(2)
C31 C32 S5 120.0(2)
C33 C32 S5 119.9(2)
C34 C33 C32 120.4(2)
C34 C33 H33 119.8
C32 C33 H33 119.8
C33 C34 C29 118.8(2)
C33 C34 C35 119.0(2)
C29 C34 C35 122.2(2)
C2 C35 C34 114.0(2)
C2 C35 H35A 108.7
C34 C35 H35A 108.7
C2 C35 H35B 108.7
C34 C35 H35B 108.7
H35A C35 H35B 107.6
N1 C36 N2 122.9(3)
N1 C36 N3 119.8(3)
N2 C36 N3 117.2(2)
N5 C37 N4 123.4(3)
N5 C37 N3 118.0(2)
N4 C37 N3 118.5(3)
N5 C38 H38A 109.5
N5 C38 H38B 109.5
H38A C38 H38B 109.5
N5 C38 H38C 109.5
H38A C38 H38C 109.5
H38B C38 H38C 109.5
N5 C39 H39A 109.5
N5 C39 H39B 109.5
H39A C39 H39B 109.5
N5 C39 H39C 109.5
H39A C39 H39C 109.5
H39B C39 H39C 109.5
N6 C40 N7 122.0(3)
N6 C40 N8 121.7(3)
N7 C40 N8 116.3(3)
N9 C41 N10 122.5(3)
N9 C41 N8 120.4(2)
N10 C41 N8 117.0(2)
N10 C42 H42A 109.5
N10 C42 H42B 109.5
H42A C42 H42B 109.5
N10 C42 H42C 109.5
H42A C42 H42C 109.5
H42B C42 H42C 109.5
N10 C43 H43A 109.5
N10 C43 H43B 109.5
H43A C43 H43B 109.5
N10 C43 H43C 109.5
H43A C43 H43C 109.5
H43B C43 H43C 109.5
C44 N11 H11A 120.0
C44 N11 H11B 120.0
H11A N11 H11B 120.0
C44 N12 H12A 120.0
C44 N12 H12B 120.0
H12A N12 H12B 120.0
C44 N13 C45 122.7(5)
C44 N13 H13A 118.6
C45 N13 H13A 118.6
C45 N14 H14C 120.0
C45 N14 H14D 120.0
H14C N14 H14D 120.0
C45 N15 C46 119.7(5)
C45 N15 C47 123.9(5)
C46 N15 C47 116.1(5)
N12 C44 N11 122.8(5)
N12 C44 N13 117.3(5)
N11 C44 N13 119.8(5)
N14 C45 N15 123.5(6)
N14 C45 N13 118.6(5)
N15 C45 N13 117.9(6)

loop_
_geom_bond_atom_site_label_1
_geom_bond_atom_site_label_2
_geom_bond_distance
S1 O7' 1.342(4)
S1 O8 1.398(3)
S1 O8' 1.438(3)
S1 O6 1.479(3)
S1 O6' 1.535(3)
S1 O7 1.563(3)
S1 C4 1.768(3)
S2 O10 1.442(2)
S2 O11 1.448(2)
S2 O9 1.458(2)
S2 C11 1.760(3)
S3 O14 1.451(2)
S3 O13 1.457(2)
S3 O12 1.465(2)
S3 C18 1.769(3)
S4 O15 1.453(2)
S4 O16 1.458(2)
S4 O17 1.4591(19)
S4 C25 1.763(3)
S5 O20 1.450(2)
S5 O19 1.452(2)
S5 O18 1.457(2)
S5 C32 1.763(3)
O1 C1 1.369(3)
O1 H1 0.86(4)
O2 C8 1.369(3)
O2 H2 0.99(4)
O3 C15 1.364(3)
O3 H3 0.82(4)
O4 C22 1.366(3)
O4 H4 0.85(4)
O5 C29 1.369(3)
O5 H5 0.91(4)
O21 H21A 0.81(4)
O21 H21B 0.74(4)
O22 H22A 0.83(4)
O22 H22B 0.81(4)
O23 H23A 0.82(4)
O23 H23B 0.80(4)
O24 H24A 0.77(4)
O24 H24B 0.91(4)
O25 H25A 0.81(5)
O25 H25B 0.86(5)
O26 H26A 0.77(4)
O26 H26B 0.81(5)
O27 H27A 0.59(5)
O27 H27B 1.00(4)
O28 H28A 0.84(5)
O28 H28B 0.72(5)
O29 H29A 0.92(5)
O29 H29B 0.86(5)
O30 H30A 0.8525
O30 H30B 0.8521
O31 H31B 0.8554
O31 H31A 0.8449
N1 C36 1.303(4)
N1 H1A 0.88(4)
N1 H1B 0.84(4)
N2 C36 1.315(4)
N2 H2A 0.92(4)
N2 H2B 0.90(4)
N3 C37 1.373(4)
N3 C36 1.376(4)
N3 H3A 0.87(4)
N4 C37 1.320(4)
N4 H4A 0.94(4)
N4 H4B 0.82(4)
N5 C37 1.318(4)
N5 C38 1.468(4)
N5 C39 1.472(4)
N6 C40 1.307(4)
N6 H6A 0.92(4)
N6 H6B 0.90(4)
N7 C40 1.310(4)
N7 H7A 0.83(4)
N7 H7B 0.90(4)
N8 C40 1.374(3)
N8 C41 1.378(3)
N8 H8A 0.87(4)
N9 C41 1.311(4)
N9 H9A 0.86(4)
N9 H9B 0.89(4)
N10 C41 1.324(3)
N10 C43 1.461(4)
N10 C42 1.464(4)
C1 C6 1.398(4)
C1 C2 1.400(3)
C2 C3 1.388(4)
C2 C35 1.514(3)
C3 C4 1.390(4)
C3 H3C 0.9500
C4 C5 1.386(4)
C5 C6 1.386(4)
C5 H5C 0.9500
C6 C7 1.519(4)
C7 C9 1.519(4)
C7 H7C 0.9900
C7 H7D 0.9900
C8 C9 1.400(4)
C8 C13 1.402(4)
C9 C10 1.392(4)
C10 C11 1.380(4)
C10 H10 0.9500
C11 C12 1.389(4)
C12 C13 1.390(4)
C12 H12 0.9500
C13 C14 1.514(4)
C14 C16 1.520(4)
C14 H14A 0.9900
C14 H14B 0.9900
C15 C20 1.400(4)
C15 C16 1.409(4)
C16 C17 1.383(4)
C17 C18 1.389(4)
C17 H17 0.9500
C18 C19 1.383(4)
C19 C20 1.391(4)
C19 H19 0.9500
C20 C21 1.520(4)
C21 C23 1.515(3)
C21 H21C 0.9900
C21 H21D 0.9900
C22 C27 1.398(3)
C22 C23 1.402(4)
C23 C24 1.393(4)
C24 C25 1.393(3)
C24 H24 0.9500
C25 C26 1.389(4)
C26 C27 1.397(3)
C26 H26 0.9500
C27 C28 1.514(3)
C28 C30 1.515(3)
C28 H28C 0.9900
C28 H28D 0.9900
C29 C30 1.398(3)
C29 C34 1.410(3)
C30 C31 1.399(4)
C31 C32 1.390(4)
C31 H31 0.9500
C32 C33 1.397(4)
C33 C34 1.388(4)
C33 H33 0.9500
C34 C35 1.523(3)
C35 H35A 0.9900
C35 H35B 0.9900
C38 H38A 0.9800
C38 H38B 0.9800
C38 H38C 0.9800
C39 H39A 0.9800
C39 H39B 0.9800
C39 H39C 0.9800
C42 H42A 0.9800
C42 H42B 0.9800
C42 H42C 0.9800
C43 H43A 0.9800
C43 H43B 0.9800
C43 H43C 0.9800
N11 C44 1.317(7)
N11 H11A 0.8800
N11 H11B 0.8800
N12 C44 1.294(8)
N12 H12A 0.8800
N12 H12B 0.8800
N13 C44 1.365(7)
N13 C45 1.382(8)
N13 H13A 0.8800
N14 C45 1.310(9)
N14 H14C 0.8800
N14 H14D 0.8800
N15 C45 1.316(7)
N15 C46 1.455(8)
N15 C47 1.471(8)
C46 H46A 0.9800
C46 H46B 0.9800
C46 H46C 0.9800
C47 H47A 0.9800
C47 H47B 0.9800
C47 H47C 0.9800

loop_
_geom_torsion_atom_site_label_1
_geom_torsion_atom_site_label_2
_geom_torsion_atom_site_label_3
_geom_torsion_atom_site_label_4
_geom_torsion
O1 C1 C2 C3 177.1(2)
C6 C1 C2 C3 -2.5(4)
O1 C1 C2 C35 -2.7(4)
C6 C1 C2 C35 177.8(3)
C1 C2 C3 C4 1.5(4)
C35 C2 C3 C4 -178.8(3)
C2 C3 C4 C5 1.4(4)
C2 C3 C4 S1 -177.4(2)
O7' S1 C4 C5 -103.8(3)
O8 S1 C4 C5 78.3(3)
O8' S1 C4 C5 127.9(3)
O6 S1 C4 C5 -49.1(3)
O6' S1 C4 C5 15.2(3)
O7 S1 C4 C5 -163.0(3)
O7' S1 C4 C3 75.0(3)
O8 S1 C4 C3 -102.9(3)
O8' S1 C4 C3 -53.3(3)
O6 S1 C4 C3 129.6(3)
O6' S1 C4 C3 -166.1(3)
O7 S1 C4 C3 15.7(3)
C3 C4 C5 C6 -3.3(5)
S1 C4 C5 C6 175.4(2)
C4 C5 C6 C1 2.3(5)
C4 C5 C6 C7 -179.3(3)
O1 C1 C6 C5 -179.0(3)
C2 C1 C6 C5 0.6(4)
O1 C1 C6 C7 2.7(4)
C2 C1 C6 C7 -177.8(3)
C5 C6 C7 C9 80.7(3)
C1 C6 C7 C9 -100.9(3)
O2 C8 C9 C10 178.0(2)
C13 C8 C9 C10 0.1(4)
O2 C8 C9 C7 -3.8(4)
C13 C8 C9 C7 178.3(2)
C6 C7 C9 C10 -56.4(3)
C6 C7 C9 C8 125.4(3)
C8 C9 C10 C11 0.4(4)
C7 C9 C10 C11 -177.9(2)
C9 C10 C11 C12 -0.2(4)
C9 C10 C11 S2 -179.0(2)
O10 S2 C11 C10 -124.0(2)
O11 S2 C11 C10 113.7(2)
O9 S2 C11 C10 -5.1(3)
O10 S2 C11 C12 57.1(3)
O11 S2 C11 C12 -65.1(2)
O9 S2 C11 C12 176.1(2)
C10 C11 C12 C13 -0.4(4)
S2 C11 C12 C13 178.40(19)
C11 C12 C13 C8 0.9(4)
C11 C12 C13 C14 -179.1(2)
O2 C8 C13 C12 -178.7(2)
C9 C8 C13 C12 -0.7(4)
O2 C8 C13 C14 1.3(4)
C9 C8 C13 C14 179.3(2)
C12 C13 C14 C16 86.8(3)
C8 C13 C14 C16 -93.2(3)
O3 C15 C16 C17 175.5(2)
C20 C15 C16 C17 -6.4(4)
O3 C15 C16 C14 -7.6(4)
C20 C15 C16 C14 170.5(2)
C13 C14 C16 C17 -88.4(3)
C13 C14 C16 C15 94.8(3)
C15 C16 C17 C18 2.7(4)
C14 C16 C17 C18 -174.3(2)
C16 C17 C18 C19 2.0(4)
C16 C17 C18 S3 177.9(2)
O14 S3 C18 C19 -8.3(3)
O13 S3 C18 C19 112.1(2)
O12 S3 C18 C19 -129.1(2)
O14 S3 C18 C17 175.9(2)
O13 S3 C18 C17 -63.7(2)
O12 S3 C18 C17 55.0(2)
C17 C18 C19 C20 -3.1(4)
S3 C18 C19 C20 -178.89(19)
C18 C19 C20 C15 -0.6(4)
C18 C19 C20 C21 176.1(2)
O3 C15 C20 C19 -176.4(2)
C16 C15 C20 C19 5.4(4)
O3 C15 C20 C21 7.0(3)
C16 C15 C20 C21 -171.2(2)
C19 C20 C21 C23 71.9(3)
C15 C20 C21 C23 -111.5(3)
O4 C22 C23 C24 -179.5(2)
C27 C22 C23 C24 1.0(4)
O4 C22 C23 C21 -1.3(4)
C27 C22 C23 C21 179.2(2)
C20 C21 C23 C24 -93.0(3)
C20 C21 C23 C22 88.8(3)
C22 C23 C24 C25 -0.9(4)
C21 C23 C24 C25 -179.2(2)
C23 C24 C25 C26 -0.1(4)
C23 C24 C25 S4 177.0(2)
O15 S4 C25 C26 -126.8(2)
O16 S4 C25 C26 113.5(2)
O17 S4 C25 C26 -7.3(3)
O15 S4 C25 C24 56.2(2)
O16 S4 C25 C24 -63.5(2)
O17 S4 C25 C24 175.7(2)
C24 C25 C26 C27 1.0(4)
S4 C25 C26 C27 -175.98(19)
C25 C26 C27 C22 -0.9(4)
C25 C26 C27 C28 177.2(2)
O4 C22 C27 C26 -179.7(2)
C23 C22 C27 C26 -0.1(4)
O4 C22 C27 C28 2.2(3)
C23 C22 C27 C28 -178.2(2)
C26 C27 C28 C30 100.0(3)
C22 C27 C28 C30 -81.9(3)
O5 C29 C30 C31 177.7(2)
C34 C29 C30 C31 -3.4(3)
O5 C29 C30 C28 -4.7(4)
C34 C29 C30 C28 174.2(2)
C27 C28 C30 C29 128.6(2)
C27 C28 C30 C31 -53.9(3)
C29 C30 C31 C32 0.7(4)
C28 C30 C31 C32 -177.0(2)
C30 C31 C32 C33 1.8(4)
C30 C31 C32 S5 -173.90(19)
O20 S5 C32 C31 -146.5(2)
O19 S5 C32 C31 -24.7(3)
O18 S5 C32 C31 94.4(2)
O20 S5 C32 C33 37.8(2)
O19 S5 C32 C33 159.6(2)
O18 S5 C32 C33 -81.2(2)
C31 C32 C33 C34 -1.6(4)
S5 C32 C33 C34 174.10(19)
C32 C33 C34 C29 -1.1(4)
C32 C33 C34 C35 178.4(2)
O5 C29 C34 C33 -177.4(2)
C30 C29 C34 C33 3.6(4)
O5 C29 C34 C35 3.1(3)
C30 C29 C34 C35 -175.9(2)
C3 C2 C35 C34 -108.0(3)
C1 C2 C35 C34 71.8(3)
C33 C34 C35 C2 68.6(3)
C29 C34 C35 C2 -111.9(3)
C37 N3 C36 N1 35.3(4)
C37 N3 C36 N2 -148.1(3)
C38 N5 C37 N4 11.0(4)
C39 N5 C37 N4 -160.3(3)
C38 N5 C37 N3 -165.1(2)
C39 N5 C37 N3 23.6(4)
C36 N3 C37 N5 -149.0(3)
C36 N3 C37 N4 34.8(4)
C41 N8 C40 N6 -22.6(4)
C41 N8 C40 N7 159.8(3)
C43 N10 C41 N9 -14.8(4)
C42 N10 C41 N9 155.2(3)
C43 N10 C41 N8 162.1(3)
C42 N10 C41 N8 -27.9(4)
C40 N8 C41 N9 -31.1(4)
C40 N8 C41 N10 151.9(3)
C45 N13 C44 N12 146.5(6)
C45 N13 C44 N11 -37.7(9)
C46 N15 C45 N14 -7.3(10)
C47 N15 C45 N14 166.0(6)
C46 N15 C45 N13 169.8(6)
C47 N15 C45 N13 -16.9(9)
C44 N13 C45 N14 -40.5(9)
C44 N13 C45 N15 142.2(6)
